data_1511450
loop_
_publ_author_name
'Orth, M.'
'Poettgen, R.'
'Schnick, W.'
'Hoffmann, R.D.'

_publ_section_title
;
 Orthonitridoborate ions (B N3)(56-) in orthonitridosilicate cages:
 synthesis, crystal structure and magnetic properties of Ba4 Pr7 (Si12 N23
 O) (B N3), Ba4 Nd7 (Si12 N23 O) (B N3) and Ba4 Sm7 (Si12 N23 O) (B N3)
;
_journal_name_full 'Chemistry - A European Journal'
_journal_page_first 2791
_journal_page_last 2797
_journal_paper_doi 10.1002/1521-3765(20010702)7:13<2791::AID-CHEM2791>3.0.CO;2-Q
_journal_volume 7
_journal_year 2001
_chemical_formula_sum 'B Ba4 N26 O Si12 Sm7'
_chemical_name_systematic 'Ba4 Sm7 (Si12 N23 O) (B N3)'
_space_group_IT_number 174
_symmetry_space_group_name_Hall 'P -6'
_symmetry_space_group_name_H-M 'P -6'
_cell_angle_alpha 90
_cell_angle_beta 90
_cell_angle_gamma 120
_cell_formula_units_Z 1
_cell_length_a 12.1597
_cell_length_b 12.1597
_cell_length_c 5.428
_cell_volume 695.050
_citation_journal_id_ASTM CEUJED
_cod_data_source_file boron0-1_76.cif
_cod_data_source_block B1Ba4N26O1Si12Sm7
_cod_original_cell_volume 695.0503
_cod_original_formula_sum 'B1 Ba4 N26 O1 Si12 Sm7'
_cod_database_code 1511450

loop_
_symmetry_equiv_pos_as_xyz
x,y,z
-x+y,-x,-z
-y,x-y,z
x,y,-z
-x+y,-x,z
-y,x-y,-z

loop_
_atom_site_label
_atom_site_type_symbol
_atom_site_fract_x
_atom_site_fract_y
_atom_site_fract_z
_atom_site_occupancy
_atom_site_U_iso_or_equiv
Si3 Si+4 0.30749 0.50605 0 1 0.0
O4 O-2 0.2059 0.1806 0.5 0.0417 0.0
Sm2 Sm+3 0.24738 0.21956 0 1 0.0
Si1 Si+4 0.19768 0.3213 0.5 1 0.0
Ba1 Ba+2 0.56592 0.07874 0.5 1 0.0
Sm3 Sm+3 0 0 0.5 1 0.0
Ba2 Ba+2 0.3333 0.6667 0.5 1 0.0
Si2 Si+4 0.31034 0.11951 0.5 1 0.0
N7 N-3 0.6022 0.1747 0 0.9583 0.0
B1 B+3 0 0 0 1 0.0
N1 N-3 0.2777 0.4045 0.2445 0.9583 0.0
O5 O-2 0.1866 0.5475 0 0.0417 0.0
O2 O-2 0.3991 0.1721 0.24 0.0417 0.0
N6 N-3 0.1866 0.5475 0 0.9583 0.0
N2 N-3 0.3991 0.1721 0.24 0.9583 0.0
Sm1 Sm+3 0.03406 0.32414 0 1 0.0
Si4 Si+4 0.50477 0.23644 0 1 0.0
N3 N-3 0.0418 0.287 0.5 0.9583 0.0
O6 O-2 0.6022 0.1747 0 0.0417 0.0
O3 O-2 0.0418 0.287 0.5 0.0417 0.0
O1 O-2 0.2777 0.4045 0.2445 0.0417 0.0
N5 N-3 0.0162 0.1271 0 1 0.0
N4 N-3 0.2059 0.1806 0.5 0.9583 0.0
